data_4003457
loop_
_publ_author_name
'Wang, Zheng'
'Zhu, Cheng-Yi'
'Wei, Zhang-Wen'
'Fan, Ya-Nan'
'Pan, Mei'

_publ_section_title
;
 Breathing-Ignited Long Persistent Luminescence in a Resilient
 Metal--Organic Framework
;
_journal_name_full 'Chemistry of Materials'
_journal_paper_doi 10.1021/acs.chemmater.9b04440
_journal_year 2020
_chemical_formula_moiety 'C29 H19 Cd N7 O2, 3(H2 O)'
_chemical_formula_sum 'C29 H25 Cd N7 O5'
_chemical_formula_weight 663.96
_space_group_crystal_system monoclinic
_space_group_IT_number 14
_space_group_name_Hall '-P 2ybc'
_space_group_name_H-M_alt 'P 1 21/c 1'
_atom_sites_solution_hydrogens mixed
_audit_creation_date 2018-03-05
_audit_creation_method
;
Olex2 1.2
(compiled 2017.08.10 svn.r3458 for OlexSys, GUI svn.r5381)
;
_cell_angle_alpha 90
_cell_angle_beta 109.560(2)
_cell_angle_gamma 90
_cell_formula_units_Z 4
_cell_length_a 12.3840(3)
_cell_length_b 17.0244(3)
_cell_length_c 13.5782(3)
_cell_measurement_reflns_used 4773
_cell_measurement_temperature 100.01(10)
_cell_measurement_theta_max 73.3580
_cell_measurement_theta_min 4.1790
_cell_volume 2697.49(11)
_computing_cell_refinement 'CrysAlisPro 1.171.39.44a (Rigaku OD, 2018)'
_computing_data_collection 'CrysAlisPro 1.171.39.44a (Rigaku OD, 2018)'
_computing_data_reduction 'CrysAlisPro 1.171.39.44a (Rigaku OD, 2018)'
_computing_molecular_graphics 'Olex2 (Dolomanov et al., 2009)'
_computing_publication_material 'Olex2 (Dolomanov et al., 2009)'
_computing_structure_refinement 'ShelXL (Sheldrick, 2015)'
_diffrn_ambient_environment N~2~
_diffrn_ambient_temperature 100.01(10)
_diffrn_detector 'CCD plate'
_diffrn_detector_area_resol_mean 10.6525
_diffrn_detector_type Atlas
_diffrn_measured_fraction_theta_full 0.993
_diffrn_measured_fraction_theta_max 0.993
_diffrn_measurement_details
;
List of Runs (angles in degrees, time in seconds):

  # Type    Start    End  Width  t~exp~   \w     \q     \k     \f   Frames
--------------------------------------------------------------------------
  1  \w   -115.00 -17.00   1.00    1.00    --  -41.14 -38.00 -90.00   98
  2  \w     58.00 122.00   1.00    1.00    --   41.14 178.00   0.00   64
  3  \w     57.00  97.00   1.00    1.00    --   41.14 178.00-120.00   40
  4  \w     78.00 175.00   1.00    1.00    --  106.40  77.00 -60.00   97
  5  \w     82.00 176.00   1.00    1.00    --  106.40  45.00   0.00   94
  6  \w     26.00 103.00   1.00    1.00    --  106.40 -95.00 -60.00   77
  7  \w     82.00 178.00   1.00    1.00    --  106.40  45.00 -90.00   96
;
_diffrn_measurement_device 'four-circle diffractometer'
_diffrn_measurement_device_type 'SuperNova, Dual, Cu at home/near, Atlas'
_diffrn_measurement_method '\w scans'
_diffrn_orient_matrix_type 'CrysAlisPro convention (1999,Acta A55,543-557)'
_diffrn_orient_matrix_UB_11 0.1024761000
_diffrn_orient_matrix_UB_12 0.0511536000
_diffrn_orient_matrix_UB_13 -0.0004837000
_diffrn_orient_matrix_UB_21 -0.0295325000
_diffrn_orient_matrix_UB_22 -0.0152130000
_diffrn_orient_matrix_UB_23 -0.1179450000
_diffrn_orient_matrix_UB_31 -0.0777980000
_diffrn_orient_matrix_UB_32 0.0730785000
_diffrn_orient_matrix_UB_33 -0.0241736000
_diffrn_radiation_monochromator mirror
_diffrn_radiation_probe x-ray
_diffrn_radiation_type CuK\a
_diffrn_radiation_wavelength 1.54184
_diffrn_reflns_av_R_equivalents 0.0360
_diffrn_reflns_av_unetI/netI 0.0420
_diffrn_reflns_Laue_measured_fraction_full 0.993
_diffrn_reflns_Laue_measured_fraction_max 0.993
_diffrn_reflns_limit_h_max 11
_diffrn_reflns_limit_h_min -14
_diffrn_reflns_limit_k_max 20
_diffrn_reflns_limit_k_min -19
_diffrn_reflns_limit_l_max 15
_diffrn_reflns_limit_l_min -16
_diffrn_reflns_number 8352
_diffrn_reflns_point_group_measured_fraction_full 0.993
_diffrn_reflns_point_group_measured_fraction_max 0.993
_diffrn_reflns_theta_full 66.001
_diffrn_reflns_theta_max 66.001
_diffrn_reflns_theta_min 4.323
_diffrn_source 'micro-focus sealed X-ray tube'
_diffrn_source_type 'SuperNova (Cu) X-ray Source'
_exptl_absorpt_coefficient_mu 6.948
_exptl_absorpt_correction_T_max 1.00000
_exptl_absorpt_correction_T_min 0.17246
_exptl_absorpt_correction_type multi-scan
_exptl_absorpt_process_details
;
CrysAlisPro 1.171.39.44a (Rigaku Oxford Diffraction, 2018)
Empirical absorption correction using spherical harmonics,
 implemented in SCALE3 ABSPACK scaling algorithm.
;
_exptl_crystal_density_diffrn 1.635
_exptl_crystal_description block
_exptl_crystal_F_000 1344
_exptl_crystal_size_max 0.19
_exptl_crystal_size_mid 0.18
_exptl_crystal_size_min 0.17
_refine_diff_density_max 1.874
_refine_diff_density_min -1.302
_refine_diff_density_rms 0.149
_refine_ls_extinction_method none
_refine_ls_goodness_of_fit_ref 1.069
_refine_ls_hydrogen_treatment constr
_refine_ls_matrix_type full
_refine_ls_number_parameters 379
_refine_ls_number_reflns 4665
_refine_ls_number_restraints 18
_refine_ls_restrained_S_all 1.071
_refine_ls_R_factor_all 0.0597
_refine_ls_R_factor_gt 0.0562
_refine_ls_shift/su_max 0.002
_refine_ls_shift/su_mean 0.000
_refine_ls_structure_factor_coef Fsqd
_refine_ls_weighting_details 'w=1/[\s^2^(Fo^2^)+(0.0872P)^2^+11.7248P] where P=(Fo^2^+2Fc^2^)/3'
_refine_ls_weighting_scheme calc
_refine_ls_wR_factor_gt 0.1501
_refine_ls_wR_factor_ref 0.1537
_reflns_Friedel_coverage 0.000
_reflns_number_gt 4328
_reflns_number_total 4665
_reflns_threshold_expression 'I > 2\s(I)'
_cod_data_source_file cm9b04440_si_002.cif
_cod_data_source_block LIFM-WZ-1-100k
_cod_database_code 4003457
_shelx_shelxl_version_number 2014/7
_shelx_space_group_comment
;
The symmetry employed for this shelxl refinement is uniquely defined
by the following loop, which should always be used as a source of
symmetry information in preference to the above space-group names.
They are only intended as comments.
;
_shelx_estimated_absorpt_t_max 0.385
_shelx_estimated_absorpt_t_min 0.352
_reflns_odcompleteness_completeness 99.01
_reflns_odcompleteness_iscentric 1
_reflns_odcompleteness_theta 66.49
_olex2_refinement_description
;
1. Fixed Uiso
 At 1.2 times of:
  All C(H) groups
 At 1.5 times of:
  All O(H,H) groups
2. Uiso/Uaniso restraints and constraints
Uanis(O1W) \\sim Ueq, Uanis(O3W) \\sim Ueq, Uanis(O2W) \\sim Ueq: with sigma of
0.01 and sigma for terminal atoms of 0.02
3.a Riding coordinates:
 O2W(H2WA,H2WB), O3W(H3WA,H3WB), O1W(H1WA,H1WB)
3.b Aromatic/amide H refined with riding coordinates:
 C1(H1), C2(H2), C3(H3), C4(H4), C7(H7), C9(H9), C12(H12), C13(H13), C14(H14),
 C15(H15), C17(H17), C18(H18), C20(H20), C21(H21), C23(H23), C24(H24), C26(H26),
  C27(H27), C29(H29)
;
_olex2_date_sample_data_collection 2018-03-04
_olex2_submission_special_instructions 'No special instructions were received'
_oxdiff_exptl_absorpt_empirical_details
;
Empirical correction (ABSPACK) includes:
- Absorption correction using spherical harmonics
- Frame scaling
- Detector area scaling
;
_oxdiff_exptl_absorpt_empirical_full_max 4.148
_oxdiff_exptl_absorpt_empirical_full_min 0.481

loop_
_space_group_symop_operation_xyz
'x, y, z'
'-x, y+1/2, -z+1/2'
'-x, -y, -z'
'x, -y-1/2, z-1/2'

loop_
_atom_site_label
_atom_site_type_symbol
_atom_site_fract_x
_atom_site_fract_y
_atom_site_fract_z
_atom_site_U_iso_or_equiv
_atom_site_adp_type
_atom_site_occupancy
_atom_site_site_symmetry_order
_atom_site_calc_flag
_atom_site_refinement_flags_posn
_atom_site_refinement_flags_adp
Cd1 Cd 1.04136(3) 0.76043(2) 0.59986(3) 0.01803(17) Uani 1 1 d . .
O1 O 1.2565(4) 0.7803(3) 0.6595(4) 0.0441(11) Uani 1 1 d . .
O2 O 1.1438(4) 0.8776(2) 0.5956(3) 0.0317(10) Uani 1 1 d . .
O2W O 1.3995(9) 0.7404(7) 0.5365(8) 0.139(4) Uani 1 1 d . U
H2WA H 1.4404 0.7725 0.5164 0.209 Uiso 1 1 d R .
H2WB H 1.3714 0.7678 0.5744 0.209 Uiso 1 1 d R .
O3W O 1.5366(17) 0.9125(17) 0.6449(19) 0.328(12) Uani 1 1 d . U
H3WA H 1.5359 0.9218 0.7062 0.491 Uiso 1 1 d R .
H3WB H 1.4938 0.9455 0.6025 0.491 Uiso 1 1 d R .
N1 N 0.8740(4) 0.8400(3) 0.5388(3) 0.0215(9) Uani 1 1 d . .
N2 N 0.8714(3) 0.6839(3) 0.5396(3) 0.0174(9) Uani 1 1 d . .
N3 N 1.0764(4) 0.6258(3) 0.6490(3) 0.0214(9) Uani 1 1 d . .
N4 N -0.0701(4) 0.2256(3) 0.0597(3) 0.0177(9) Uani 1 1 d . .
N5 N -0.1568(4) 0.1776(3) 0.0626(3) 0.0212(9) Uani 1 1 d . .
N6 N -0.1546(4) 0.1700(3) 0.1584(3) 0.0230(10) Uani 1 1 d . .
N7 N -0.0647(4) 0.2121(3) 0.2230(3) 0.0208(9) Uani 1 1 d . .
C1 C 0.8781(5) 0.9189(3) 0.5484(4) 0.0275(12) Uani 1 1 d . .
H1 H 0.9491 0.9428 0.5786 0.033 Uiso 1 1 calc R .
C2 C 0.7815(6) 0.9660(4) 0.5156(5) 0.0345(14) Uani 1 1 d . .
H2 H 0.7875 1.0202 0.5248 0.041 Uiso 1 1 calc R .
C3 C 0.6767(6) 0.9311(4) 0.4692(5) 0.0396(15) Uani 1 1 d . .
H3 H 0.6106 0.9616 0.4463 0.048 Uiso 1 1 calc R .
C4 C 0.6700(5) 0.8502(4) 0.4568(5) 0.0338(14) Uani 1 1 d . .
H4 H 0.5998 0.8258 0.4247 0.041 Uiso 1 1 calc R .
C5 C 0.7708(5) 0.8057(3) 0.4935(4) 0.0218(11) Uani 1 1 d . .
C6 C 0.7705(4) 0.7182(3) 0.4887(4) 0.0206(11) Uani 1 1 d . .
C7 C 0.6721(5) 0.6744(3) 0.4394(4) 0.0240(11) Uani 1 1 d . .
H7 H 0.6037 0.6993 0.4024 0.029 Uiso 1 1 calc R .
C8 C 0.6774(5) 0.5931(4) 0.4461(4) 0.0256(12) Uani 1 1 d . .
C9 C 0.7829(5) 0.5584(3) 0.5019(4) 0.0242(12) Uani 1 1 d . .
H9 H 0.7891 0.5040 0.5082 0.029 Uiso 1 1 calc R .
C10 C 0.8778(4) 0.6053(3) 0.5474(4) 0.0198(11) Uani 1 1 d . .
C11 C 0.9917(5) 0.5733(3) 0.6122(4) 0.0213(11) Uani 1 1 d . .
C12 C 1.0082(5) 0.4943(3) 0.6364(4) 0.0288(12) Uani 1 1 d . .
H12 H 0.9485 0.4588 0.6089 0.035 Uiso 1 1 calc R .
C13 C 1.1128(6) 0.4685(4) 0.7009(5) 0.0379(15) Uani 1 1 d . .
H13 H 1.1246 0.4155 0.7176 0.045 Uiso 1 1 calc R .
C14 C 1.2008(5) 0.5221(4) 0.7412(5) 0.0333(14) Uani 1 1 d . .
H14 H 1.2721 0.5062 0.7860 0.040 Uiso 1 1 calc R .
C15 C 1.1790(5) 0.6003(4) 0.7125(4) 0.0275(12) Uani 1 1 d . .
H15 H 1.2378 0.6367 0.7383 0.033 Uiso 1 1 calc R .
C16 C 0.5738(5) 0.5436(4) 0.3984(4) 0.0267(12) Uani 1 1 d . .
C17 C 0.4638(5) 0.5738(4) 0.3844(5) 0.0302(13) Uani 1 1 d . .
H17 H 0.4557 0.6255 0.4030 0.036 Uiso 1 1 calc R .
C18 C 0.3668(5) 0.5266(4) 0.3425(4) 0.0301(13) Uani 1 1 d . .
H18 H 0.2944 0.5466 0.3344 0.036 Uiso 1 1 calc R .
C19 C 0.3790(5) 0.4481(4) 0.3125(4) 0.0252(12) Uani 1 1 d . .
C20 C 0.4858(5) 0.4212(4) 0.3240(5) 0.0330(14) Uani 1 1 d . .
H20 H 0.4947 0.3704 0.3027 0.040 Uiso 1 1 calc R .
C21 C 0.5814(5) 0.4676(4) 0.3667(5) 0.0349(14) Uani 1 1 d . .
H21 H 0.6533 0.4470 0.3742 0.042 Uiso 1 1 calc R .
C22 C 0.2766(4) 0.3963(3) 0.2716(4) 0.0225(11) Uani 1 1 d . .
C23 C 0.1696(5) 0.4261(3) 0.2135(4) 0.0238(11) Uani 1 1 d . .
H23 H 0.1614 0.4797 0.2000 0.029 Uiso 1 1 calc R .
C24 C 0.0755(5) 0.3776(3) 0.1756(4) 0.0217(11) Uani 1 1 d . .
H24 H 0.0053 0.3987 0.1355 0.026 Uiso 1 1 calc R .
C25 C 0.0842(4) 0.2975(3) 0.1966(4) 0.0195(11) Uani 1 1 d . .
C26 C 0.1925(5) 0.2667(3) 0.2542(4) 0.0204(11) Uani 1 1 d . .
H26 H 0.2006 0.2131 0.2675 0.024 Uiso 1 1 calc R .
C27 C 0.2863(4) 0.3152(4) 0.2913(4) 0.0238(11) Uani 1 1 d . .
H27 H 0.3571 0.2939 0.3298 0.029 Uiso 1 1 calc R .
C28 C -0.0155(5) 0.2453(3) 0.1604(4) 0.0167(10) Uani 1 1 d . .
C29 C 1.2281(7) 0.8524(4) 0.6292(5) 0.0380(16) Uani 1 1 d . .
H29 H 1.2889 0.8868 0.6376 0.046 Uiso 1 1 calc R .
O1W O 0.4101(6) 0.7794(5) 0.3452(6) 0.085(2) Uani 1 1 d . U
H1WA H 0.3737 0.7394 0.3546 0.127 Uiso 1 1 d R .
H1WB H 0.4399 0.7692 0.2987 0.127 Uiso 1 1 d R .

loop_
_atom_site_aniso_label
_atom_site_aniso_U_11
_atom_site_aniso_U_22
_atom_site_aniso_U_33
_atom_site_aniso_U_23
_atom_site_aniso_U_13
_atom_site_aniso_U_12
Cd1 0.0256(2) 0.0162(2) 0.0140(2) -0.00144(12) 0.00893(16) -0.00694(13)
O1 0.042(3) 0.050(3) 0.038(3) -0.005(2) 0.009(2) -0.009(2)
O2 0.053(3) 0.017(2) 0.022(2) 0.0018(16) 0.0091(19) -0.018(2)
O2W 0.124(8) 0.196(11) 0.098(7) 0.016(6) 0.037(6) 0.076(7)
O3W 0.307(18) 0.36(2) 0.312(18) 0.004(16) 0.093(15) 0.002(15)
N1 0.033(2) 0.018(2) 0.015(2) -0.0001(17) 0.0112(18) -0.0023(18)
N2 0.019(2) 0.019(2) 0.016(2) -0.0049(17) 0.0087(17) -0.0092(17)
N3 0.028(2) 0.021(2) 0.017(2) 0.0025(18) 0.0106(18) -0.0040(18)
N4 0.019(2) 0.023(2) 0.012(2) -0.0021(17) 0.0058(17) -0.0025(17)
N5 0.023(2) 0.021(2) 0.019(2) -0.0030(18) 0.0073(17) -0.0049(18)
N6 0.030(2) 0.023(2) 0.017(2) -0.0063(18) 0.0087(18) -0.0097(19)
N7 0.030(2) 0.022(2) 0.014(2) -0.0023(17) 0.0109(18) -0.0089(19)
C1 0.045(3) 0.019(3) 0.022(3) 0.000(2) 0.017(2) -0.004(2)
C2 0.060(4) 0.022(3) 0.027(3) 0.001(2) 0.022(3) 0.005(3)
C3 0.054(4) 0.032(4) 0.033(3) 0.003(3) 0.014(3) 0.014(3)
C4 0.037(3) 0.034(4) 0.029(3) 0.000(3) 0.010(3) 0.006(3)
C5 0.030(3) 0.026(3) 0.012(2) -0.001(2) 0.010(2) -0.002(2)
C6 0.025(3) 0.026(3) 0.014(2) -0.004(2) 0.010(2) -0.005(2)
C7 0.028(3) 0.029(3) 0.018(3) -0.002(2) 0.011(2) -0.005(2)
C8 0.032(3) 0.031(3) 0.018(3) -0.007(2) 0.014(2) -0.012(2)
C9 0.036(3) 0.021(3) 0.021(3) -0.006(2) 0.016(2) -0.010(2)
C10 0.028(3) 0.017(3) 0.019(2) -0.006(2) 0.013(2) -0.008(2)
C11 0.037(3) 0.017(3) 0.017(2) -0.003(2) 0.019(2) -0.005(2)
C12 0.040(3) 0.020(3) 0.030(3) -0.002(2) 0.017(3) -0.006(2)
C13 0.059(4) 0.023(3) 0.039(4) 0.005(3) 0.027(3) 0.004(3)
C14 0.040(3) 0.037(4) 0.022(3) 0.008(3) 0.010(2) 0.011(3)
C15 0.032(3) 0.027(3) 0.022(3) 0.002(2) 0.007(2) -0.002(2)
C16 0.031(3) 0.034(3) 0.019(3) -0.004(2) 0.014(2) -0.016(2)
C17 0.040(3) 0.024(3) 0.030(3) 0.000(2) 0.016(3) -0.007(2)
C18 0.033(3) 0.029(3) 0.028(3) 0.001(2) 0.009(2) -0.002(2)
C19 0.029(3) 0.032(3) 0.017(2) -0.004(2) 0.010(2) -0.013(2)
C20 0.043(3) 0.028(3) 0.035(3) -0.012(3) 0.022(3) -0.011(3)
C21 0.033(3) 0.038(4) 0.040(3) -0.013(3) 0.019(3) -0.008(3)
C22 0.026(3) 0.029(3) 0.014(2) -0.005(2) 0.009(2) -0.012(2)
C23 0.034(3) 0.020(3) 0.019(3) -0.002(2) 0.013(2) -0.007(2)
C24 0.026(3) 0.021(3) 0.018(2) -0.001(2) 0.007(2) -0.003(2)
C25 0.023(2) 0.022(3) 0.013(2) 0.000(2) 0.004(2) -0.005(2)
C26 0.028(3) 0.020(3) 0.015(3) 0.003(2) 0.009(2) -0.003(2)
C27 0.022(3) 0.032(3) 0.016(2) 0.001(2) 0.006(2) -0.006(2)
C28 0.021(2) 0.017(3) 0.016(3) 0.0016(19) 0.010(2) 0.0013(19)
C29 0.064(5) 0.024(3) 0.034(3) -0.006(3) 0.027(3) -0.018(3)
O1W 0.057(4) 0.088(5) 0.090(5) 0.003(4) -0.002(3) 0.016(4)

loop_
_atom_type_symbol
_atom_type_description
_atom_type_scat_dispersion_real
_atom_type_scat_dispersion_imag
_atom_type_scat_source
C C 0.0181 0.0091 'International Tables Vol C Tables 4.2.6.8 and 6.1.1.4'
H H 0.0000 0.0000 'International Tables Vol C Tables 4.2.6.8 and 6.1.1.4'
N N 0.0311 0.0180 'International Tables Vol C Tables 4.2.6.8 and 6.1.1.4'
O O 0.0492 0.0322 'International Tables Vol C Tables 4.2.6.8 and 6.1.1.4'
Cd Cd 0.1185 4.6533 'International Tables Vol C Tables 4.2.6.8 and 6.1.1.4'

loop_
_geom_angle_atom_site_label_1
_geom_angle_atom_site_label_2
_geom_angle_atom_site_label_3
_geom_angle
_geom_angle_site_symmetry_1
_geom_angle_site_symmetry_3
O1 Cd1 C29 28.6(2) . .
O2 Cd1 O1 51.91(17) . .
O2 Cd1 N1 85.60(17) . .
O2 Cd1 N2 150.59(16) . .
O2 Cd1 N3 139.91(16) . .
O2 Cd1 N4 86.75(15) . 2_655
O2 Cd1 C29 23.33(18) . .
N1 Cd1 O1 137.31(16) . .
N1 Cd1 N3 134.40(15) . .
N1 Cd1 N4 101.66(14) . 2_655
N1 Cd1 C29 108.9(2) . .
N2 Cd1 O1 153.97(16) . .
N2 Cd1 N1 67.94(16) . .
N2 Cd1 N3 68.08(15) . .
N2 Cd1 N4 86.31(14) . 2_655
N2 Cd1 C29 169.03(17) . .
N3 Cd1 O1 88.01(16) . .
N3 Cd1 C29 116.6(2) . .
N4 Cd1 O1 82.13(15) 2_655 .
N4 Cd1 N3 86.94(15) 2_655 .
N4 Cd1 C29 84.11(17) 2_655 .
N7 Cd1 O1 83.76(15) 3_666 .
N7 Cd1 O2 88.51(14) 3_666 .
N7 Cd1 N1 92.14(15) 3_666 .
N7 Cd1 N2 104.50(14) 3_666 .
N7 Cd1 N3 87.55(15) 3_666 .
N7 Cd1 N4 165.01(15) 3_666 2_655
N7 Cd1 C29 85.92(17) 3_666 .
C29 O1 Cd1 83.2(4) . .
C29 O2 Cd1 96.0(4) . .
H2WA O2W H2WB 104.5 . .
H3WA O3W H3WB 109.4 . .
C1 N1 Cd1 122.2(4) . .
C1 N1 C5 118.2(5) . .
C5 N1 Cd1 119.6(4) . .
C6 N2 Cd1 120.2(3) . .
C6 N2 C10 119.6(4) . .
C10 N2 Cd1 119.8(3) . .
C11 N3 Cd1 119.3(3) . .
C11 N3 C15 118.5(5) . .
C15 N3 Cd1 122.2(4) . .
N5 N4 Cd1 122.3(3) . 2_645
C28 N4 Cd1 133.1(3) . 2_645
C28 N4 N5 104.6(4) . .
N6 N5 N4 109.7(4) . .
N5 N6 N7 109.3(4) . .
N6 N7 Cd1 123.4(3) . 3_666
C28 N7 Cd1 129.7(3) . 3_666
C28 N7 N6 105.2(4) . .
N1 C1 H1 118.5 . .
N1 C1 C2 123.1(6) . .
C2 C1 H1 118.5 . .
C1 C2 H2 120.7 . .
C3 C2 C1 118.6(6) . .
C3 C2 H2 120.7 . .
C2 C3 H3 120.2 . .
C2 C3 C4 119.6(6) . .
C4 C3 H3 120.2 . .
C3 C4 H4 120.5 . .
C3 C4 C5 118.9(6) . .
C5 C4 H4 120.5 . .
N1 C5 C4 121.5(5) . .
N1 C5 C6 116.1(5) . .
C4 C5 C6 122.3(5) . .
N2 C6 C5 115.1(4) . .
N2 C6 C7 121.9(5) . .
C7 C6 C5 123.0(5) . .
C6 C7 H7 120.4 . .
C8 C7 C6 119.2(5) . .
C8 C7 H7 120.4 . .
C7 C8 C9 118.1(5) . .
C7 C8 C16 121.4(5) . .
C9 C8 C16 120.5(5) . .
C8 C9 H9 120.1 . .
C10 C9 C8 119.8(5) . .
C10 C9 H9 120.1 . .
N2 C10 C9 121.4(5) . .
N2 C10 C11 115.4(4) . .
C9 C10 C11 123.1(5) . .
N3 C11 C10 116.3(5) . .
N3 C11 C12 121.7(5) . .
C12 C11 C10 121.9(5) . .
C11 C12 H12 120.1 . .
C13 C12 C11 119.7(6) . .
C13 C12 H12 120.1 . .
C12 C13 H13 120.3 . .
C12 C13 C14 119.4(6) . .
C14 C13 H13 120.3 . .
C13 C14 H14 121.0 . .
C13 C14 C15 117.9(6) . .
C15 C14 H14 121.0 . .
N3 C15 C14 122.8(6) . .
N3 C15 H15 118.6 . .
C14 C15 H15 118.6 . .
C17 C16 C8 120.4(5) . .
C21 C16 C8 121.9(5) . .
C21 C16 C17 117.8(5) . .
C16 C17 H17 119.8 . .
C18 C17 C16 120.4(6) . .
C18 C17 H17 119.8 . .
C17 C18 H18 120.1 . .
C17 C18 C19 119.9(6) . .
C19 C18 H18 120.1 . .
C18 C19 C22 120.3(5) . .
C20 C19 C18 118.6(5) . .
C20 C19 C22 121.1(5) . .
C19 C20 H20 119.3 . .
C19 C20 C21 121.3(6) . .
C21 C20 H20 119.3 . .
C16 C21 C20 122.1(6) . .
C16 C21 H21 119.0 . .
C20 C21 H21 119.0 . .
C23 C22 C19 121.6(5) . .
C23 C22 C27 118.2(5) . .
C27 C22 C19 120.2(5) . .
C22 C23 H23 119.4 . .
C24 C23 C22 121.2(5) . .
C24 C23 H23 119.4 . .
C23 C24 H24 119.6 . .
C23 C24 C25 120.8(5) . .
C25 C24 H24 119.6 . .
C24 C25 C26 118.3(5) . .
C24 C25 C28 121.7(5) . .
C26 C25 C28 120.0(5) . .
C25 C26 H26 119.6 . .
C27 C26 C25 120.8(5) . .
C27 C26 H26 119.6 . .
C22 C27 H27 119.6 . .
C26 C27 C22 120.8(5) . .
C26 C27 H27 119.6 . .
N4 C28 C25 124.7(5) . .
N7 C28 N4 111.2(5) . .
N7 C28 C25 124.1(5) . .
Cd1 C29 H29 176.2 . .
O1 C29 Cd1 68.2(3) . .
O1 C29 H29 115.6 . .
O2 C29 Cd1 60.6(4) . .
O2 C29 O1 128.9(7) . .
O2 C29 H29 115.6 . .
H1WA O1W H1WB 109.5 . .

loop_
_geom_bond_atom_site_label_1
_geom_bond_atom_site_label_2
_geom_bond_distance
_geom_bond_site_symmetry_2
Cd1 O1 2.534(5) .
Cd1 O2 2.375(4) .
Cd1 N1 2.381(5) .
Cd1 N2 2.376(4) .
Cd1 N3 2.386(4) .
Cd1 N4 2.385(4) 2_655
Cd1 N7 2.371(4) 3_666
Cd1 C29 2.710(7) .
O1 C29 1.305(9) .
O2 C29 1.079(8) .
O2W H2WA 0.8500 .
O2W H2WB 0.8504 .
O3W H3WA 0.8503 .
O3W H3WB 0.8501 .
N1 C1 1.349(7) .
N1 C5 1.351(7) .
N2 C6 1.342(7) .
N2 C10 1.343(7) .
N3 C11 1.341(7) .
N3 C15 1.346(7) .
N4 Cd1 2.385(4) 2_645
N4 N5 1.361(6) .
N4 C28 1.350(7) .
N5 N6 1.299(6) .
N6 N7 1.366(6) .
N7 Cd1 2.371(4) 3_666
N7 C28 1.327(7) .
C1 H1 0.9300 .
C1 C2 1.384(9) .
C2 H2 0.9300 .
C2 C3 1.374(10) .
C3 H3 0.9300 .
C3 C4 1.388(9) .
C4 H4 0.9300 .
C4 C5 1.401(8) .
C5 C6 1.492(8) .
C6 C7 1.394(8) .
C7 H7 0.9300 .
C7 C8 1.387(9) .
C8 C9 1.403(8) .
C8 C16 1.490(7) .
C9 H9 0.9300 .
C9 C10 1.383(7) .
C10 C11 1.494(8) .
C11 C12 1.383(8) .
C12 H12 0.9300 .
C12 C13 1.371(9) .
C13 H13 0.9300 .
C13 C14 1.386(9) .
C14 H14 0.9300 .
C14 C15 1.388(9) .
C15 H15 0.9300 .
C16 C17 1.408(8) .
C16 C21 1.376(9) .
C17 H17 0.9300 .
C17 C18 1.398(8) .
C18 H18 0.9300 .
C18 C19 1.420(9) .
C19 C20 1.359(9) .
C19 C22 1.491(7) .
C20 H20 0.9300 .
C20 C21 1.380(9) .
C21 H21 0.9300 .
C22 C23 1.391(8) .
C22 C27 1.404(8) .
C23 H23 0.9300 .
C23 C24 1.381(7) .
C24 H24 0.9300 .
C24 C25 1.390(8) .
C25 C26 1.407(8) .
C25 C28 1.466(7) .
C26 H26 0.9300 .
C26 C27 1.376(8) .
C27 H27 0.9300 .
C29 H29 0.9300 .
O1W H1WA 0.8497 .
O1W H1WB 0.8499 .
